data_2207518
loop_
_publ_author_name
'Fan, Sai-Rong'
'Zhu, Long-Guan'

_publ_section_title
;Aqua(1,10-phenanthroline)[1,1,1-trifluoro-3-(2-thenoyl)acetonato]copper(II)
 (1,10-phenanthroline)(5-sulfonatosalicylato)[1,1,1-trifluoro-3-(2-thenoyl)acetonato]cuprate(II)
;
_journal_coeditor_code DN6270
_journal_issue 12
_journal_name_full 'Acta Crystallographica Section E'
_journal_page_first m2480
_journal_page_last m2482
_journal_paper_doi 10.1107/S1600536805035452
_journal_volume 61
_journal_year 2005
_chemical_formula_iupac
;
[Cu (C8 H4 F3 O2 S) (C12 H8 N2) (H2 O)]
[Cu (C8 H4 F3 O2 S) (C7 H4 O6 S) (C12 H8 N2)]
;
_chemical_formula_moiety 'C20 H14 Cu F3 N2 O3 S + , C27 H16 Cu F3 N2 O8 S2 -'
_chemical_formula_sum 'C47 H30 Cu2 F6 N4 O11 S3'
_chemical_formula_weight 1164.01
_chemical_name_systematic
;
Aqua(1,10-phenanthroline)[1,1,1-trifluoro-3-(2-thenoyl)acetonato]copper(II)
(1,10-phenanthroline)(5-sulfonatosalicylato)[1,1,1-trifluoro-
3-(2-thenoyl)acetonato]copper(II)
;
_space_group_IT_number 14
_symmetry_cell_setting monoclinic
_symmetry_space_group_name_Hall '-P 2ybc'
_symmetry_space_group_name_H-M 'P 1 21/c 1'
_atom_sites_solution_hydrogens geom
_atom_sites_solution_primary direct
_atom_sites_solution_secondary difmap
_audit_creation_method SHELXL97
_cell_angle_alpha 90.00
_cell_angle_beta 98.5080(10)
_cell_angle_gamma 90.00
_cell_formula_units_Z 4
_cell_length_a 10.1963(5)
_cell_length_b 14.0035(7)
_cell_length_c 32.1357(17)
_cell_measurement_reflns_used 4606
_cell_measurement_temperature 295(2)
_cell_measurement_theta_max 25.5
_cell_measurement_theta_min 2.41
_cell_volume 4538.0(4)
_computing_cell_refinement 'SAINT (Bruker, 2002)'
_computing_data_collection 'SMART (Bruker, 2002)'
_computing_data_reduction SAINT
_computing_molecular_graphics 'ORTEP-3 for Windows (Farrugia, 1997)'
_computing_publication_material 'WinGX (Farrugia, 1999)'
_computing_structure_refinement 'SHELXL97 (Sheldrick, 1997)'
_computing_structure_solution 'SHELXS97 (Sheldrick, 1997)'
_diffrn_ambient_temperature 295(2)
_diffrn_measured_fraction_theta_full 0.998
_diffrn_measured_fraction_theta_max 0.998
_diffrn_measurement_device_type 'Bruker SMART APEX area-detector'
_diffrn_measurement_method '\f and \w'
_diffrn_radiation_monochromator graphite
_diffrn_radiation_source 'fine-focus sealed tube'
_diffrn_radiation_type MoK\a
_diffrn_radiation_wavelength 0.71073
_diffrn_reflns_av_R_equivalents 0.041
_diffrn_reflns_av_sigmaI/netI 0.047
_diffrn_reflns_limit_h_max 12
_diffrn_reflns_limit_h_min -11
_diffrn_reflns_limit_k_max 16
_diffrn_reflns_limit_k_min -16
_diffrn_reflns_limit_l_max 38
_diffrn_reflns_limit_l_min -35
_diffrn_reflns_number 23617
_diffrn_reflns_theta_full 25.00
_diffrn_reflns_theta_max 25.00
_diffrn_reflns_theta_min 1.28
_diffrn_standards_number 0
_exptl_absorpt_coefficient_mu 1.169
_exptl_absorpt_correction_T_max 0.912
_exptl_absorpt_correction_T_min 0.826
_exptl_absorpt_correction_type multi-scan
_exptl_absorpt_process_details '(SADABS; Bruker, 2002)'
_exptl_crystal_colour green
_exptl_crystal_density_diffrn 1.704
_exptl_crystal_density_method 'not measured'
_exptl_crystal_description block
_exptl_crystal_F_000 2352
_exptl_crystal_size_max 0.17
_exptl_crystal_size_mid 0.10
_exptl_crystal_size_min 0.08
_refine_diff_density_max 0.437
_refine_diff_density_min -0.341
_refine_ls_extinction_method none
_refine_ls_goodness_of_fit_ref 1.129
_refine_ls_hydrogen_treatment mixed
_refine_ls_matrix_type full
_refine_ls_number_parameters 746
_refine_ls_number_reflns 7984
_refine_ls_number_restraints 138
_refine_ls_restrained_S_all 1.137
_refine_ls_R_factor_all 0.0730
_refine_ls_R_factor_gt 0.0568
_refine_ls_shift/su_max 0.003
_refine_ls_shift/su_mean 0.000
_refine_ls_structure_factor_coef Fsqd
_refine_ls_weighting_details 'calc w = 1/[\s^2^(Fo^2^)+(0.0483P)^2^+1.9253P] where P = (Fo^2^+2Fc^2^)/3'
_refine_ls_weighting_scheme calc
_refine_ls_wR_factor_gt 0.1169
_refine_ls_wR_factor_ref 0.1244
_reflns_number_gt 6409
_reflns_number_total 7984
_reflns_threshold_expression I>2\s(I)
_cod_data_source_file dn6270.cif
_cod_data_source_block I
_cod_original_sg_symbol_H-M 'P 21/c'
_cod_database_code 2207518
_cod_database_fobs_code 2207518

loop_
_symmetry_equiv_pos_as_xyz
'x, y, z'
'-x, y+1/2, -z+1/2'
'-x, -y, -z'
'x, -y-1/2, z-1/2'

loop_
_atom_site_label
_atom_site_fract_x
_atom_site_fract_y
_atom_site_fract_z
_atom_site_U_iso_or_equiv
_atom_site_adp_type
_atom_site_calc_flag
_atom_site_refinement_flags
_atom_site_occupancy
_atom_site_disorder_assembly
_atom_site_disorder_group
_atom_site_type_symbol
Cu1 0.77726(5) 0.37752(4) 0.129181(14) 0.03356(15) Uani d . 1 . . Cu
Cu2 0.46553(5) 0.07225(4) 0.132331(15) 0.03846(16) Uani d . 1 . . Cu
S1 1.10330(11) 0.80660(10) 0.08122(3) 0.0504(3) Uani d DU 1 . . S
O4 1.0655(19) 0.8588(11) 0.0439(3) 0.078(4) Uani d PDU 0.51 A 1 O
O5 1.1473(15) 0.7092(8) 0.0760(4) 0.098(5) Uani d PD 0.51 A 1 O
O6 1.1948(14) 0.8570(12) 0.1116(6) 0.074(5) Uani d PD 0.51 A 1 O
O4' 1.074(2) 0.8933(9) 0.0570(4) 0.090(6) Uani d PD 0.49 A 2 O
O5' 1.1043(17) 0.7267(9) 0.0552(4) 0.098(5) Uani d PDU 0.49 A 2 O
O6' 1.2196(14) 0.8213(13) 0.1110(5) 0.062(4) Uani d PDU 0.49 A 2 O
S2 0.44554(12) 0.37274(10) 0.01070(4) 0.0543(3) Uani d . 1 B . S
S3 0.80452(12) 0.06702(11) 0.24953(4) 0.0596(4) Uani d . 1 C . S
N1 0.6125(3) 0.3504(2) 0.15510(10) 0.0379(8) Uani d . 1 . . N
N2 0.8651(3) 0.3501(2) 0.18808(9) 0.0340(8) Uani d . 1 . . N
N3 0.3647(3) 0.0860(2) 0.07490(10) 0.0376(8) Uani d . 1 . . N
N4 0.6190(3) 0.1063(2) 0.10225(10) 0.0380(8) Uani d . 1 . . N
O1 0.8137(3) 0.5289(2) 0.13567(10) 0.0517(8) Uani d . 1 . . O
O2 0.6608(3) 0.5981(2) 0.16832(9) 0.0503(8) Uani d . 1 . . O
O3 0.6430(3) 0.7735(2) 0.17169(10) 0.0536(8) Uani d . 1 . . O
H3 0.6265 0.7173 0.1759 0.080 Uiso calc R 1 . . H
O7 0.9416(3) 0.3649(2) 0.10612(8) 0.0414(7) Uani d . 1 . . O
O8 0.6714(3) 0.3728(2) 0.07481(8) 0.0419(7) Uani d . 1 . . O
O9 0.3053(3) 0.0832(2) 0.15678(8) 0.0465(8) Uani d . 1 . . O
O10 0.5766(3) 0.0727(2) 0.18636(8) 0.0456(7) Uani d . 1 . . O
O11 0.4550(3) -0.0882(2) 0.12688(10) 0.0479(8) Uani d D 1 . . O
H11A 0.502(3) -0.130(2) 0.1408(14) 0.072 Uiso d D 1 . . H
H11B 0.3755(16) -0.107(3) 0.1216(14) 0.072 Uiso d D 1 . . H
C1 0.7585(4) 0.5997(3) 0.14822(12) 0.0350(10) Uani d . 1 . . C
C2 0.8096(3) 0.6968(3) 0.13858(10) 0.0271(8) Uani d . 1 A . C
C3 0.7480(4) 0.7787(3) 0.15090(11) 0.0345(9) Uani d . 1 . . C
C4 0.7951(4) 0.8688(3) 0.14194(13) 0.0433(11) Uani d . 1 A . C
H4 0.7545 0.9236 0.1503 0.052 Uiso calc R 1 . . H
C5 0.9019(4) 0.8758(3) 0.12069(12) 0.0399(10) Uani d . 1 . . C
H5 0.9333 0.9358 0.1147 0.048 Uiso calc R 1 A . H
C6 0.9641(4) 0.7947(3) 0.10800(11) 0.0349(9) Uani d . 1 A . C
C7 0.9172(3) 0.7066(3) 0.11695(11) 0.0301(9) Uani d . 1 . . C
H7 0.9582 0.6523 0.1084 0.036 Uiso calc R 1 A . H
C8 1.0889(5) 0.3758(4) 0.05764(15) 0.0643(14) Uani d DU 1 . . C
F1 1.101(2) 0.3695(10) 0.0169(3) 0.095(4) Uani d PDU 0.57 B 1 F
F2 1.1546(19) 0.3001(10) 0.0753(4) 0.088(4) Uani d PDU 0.57 B 1 F
F3 1.1512(17) 0.4521(10) 0.0739(5) 0.099(5) Uani d PDU 0.57 B 1 F
F1' 1.098(3) 0.4106(13) 0.0193(4) 0.082(5) Uani d PDU 0.43 B 2 F
F2' 1.142(3) 0.2892(11) 0.0605(5) 0.086(5) Uani d PDU 0.43 B 2 F
F3' 1.170(2) 0.4291(13) 0.0837(6) 0.073(4) Uani d PDU 0.43 B 2 F
C9 0.9472(4) 0.3745(3) 0.06659(12) 0.0396(10) Uani d . 1 B . C
C10 0.8456(4) 0.3818(3) 0.03400(13) 0.0437(11) Uani d . 1 . . C
H10 0.8662 0.3897 0.0070 0.052 Uiso calc R 1 B . H
C11 0.7108(4) 0.3778(3) 0.03929(12) 0.0379(10) Uani d . 1 B . C
C12 0.6084(4) 0.3775(3) 0.00277(12) 0.0402(10) Uani d . 1 . . C
C13 0.6200(5) 0.3804(3) -0.03992(13) 0.0511(12) Uani d . 1 B . C
H13 0.6998 0.3831 -0.0507 0.061 Uiso calc R 1 . . H
C14 0.4932(6) 0.3786(4) -0.06441(15) 0.0690(16) Uani d . 1 . . C
H14 0.4804 0.3796 -0.0937 0.083 Uiso calc R 1 B . H
C15 0.3929(5) 0.3754(4) -0.04173(16) 0.0671(15) Uani d . 1 B . C
H15 0.3040 0.3746 -0.0536 0.081 Uiso calc R 1 . . H
C16 0.4872(4) 0.3467(3) 0.13751(14) 0.0512(12) Uani d . 1 . . C
H16 0.4669 0.3556 0.1086 0.061 Uiso calc R 1 . . H
C17 0.3841(5) 0.3301(4) 0.16059(17) 0.0621(14) Uani d . 1 . . C
H17 0.2971 0.3268 0.1471 0.075 Uiso calc R 1 . . H
C18 0.4113(5) 0.3188(4) 0.20292(16) 0.0585(13) Uani d . 1 . . C
H18 0.3428 0.3093 0.2186 0.070 Uiso calc R 1 . . H
C19 0.5428(5) 0.3216(3) 0.22279(13) 0.0449(11) Uani d . 1 . . C
C20 0.5833(6) 0.3104(3) 0.26707(14) 0.0576(14) Uani d . 1 . . C
H20 0.5189 0.3026 0.2845 0.069 Uiso calc R 1 . . H
C21 0.7117(6) 0.3108(3) 0.28411(14) 0.0555(13) Uani d . 1 . . C
H21 0.7351 0.3030 0.3130 0.067 Uiso calc R 1 . . H
C22 0.8113(5) 0.3231(3) 0.25844(12) 0.0430(11) Uani d . 1 . . C
C23 0.9487(5) 0.3220(3) 0.27299(14) 0.0543(13) Uani d . 1 . . C
H23 0.9787 0.3115 0.3014 0.065 Uiso calc R 1 . . H
C24 1.0368(5) 0.3359(3) 0.24632(14) 0.0535(12) Uani d . 1 . . C
H24 1.1271 0.3358 0.2563 0.064 Uiso calc R 1 . . H
C25 0.9924(4) 0.3505(3) 0.20353(13) 0.0438(11) Uani d . 1 . . C
H25 1.0543 0.3607 0.1855 0.053 Uiso calc R 1 . . H
C26 0.6394(4) 0.3364(3) 0.19722(12) 0.0354(9) Uani d . 1 . . C
C27 0.7761(4) 0.3371(3) 0.21494(12) 0.0347(9) Uani d . 1 . . C
C28 0.1600(5) 0.0839(4) 0.20556(14) 0.0525(12) Uani d DU 1 . . C
F4 0.0892(18) 0.0111(11) 0.1878(6) 0.077(4) Uani d PDU 0.58 C 1 F
F5 0.1442(15) 0.0911(9) 0.2453(3) 0.090(4) Uani d PDU 0.58 C 1 F
F6 0.0969(16) 0.1583(8) 0.1862(4) 0.075(3) Uani d PDU 0.58 C 1 F
F4' 0.074(3) 0.0309(16) 0.1810(7) 0.072(5) Uani d PDU 0.42 C 2 F
F5' 0.1507(18) 0.0517(10) 0.2441(4) 0.060(4) Uani d PDU 0.42 C 2 F
F6' 0.121(2) 0.1726(10) 0.2015(6) 0.084(5) Uani d PDU 0.42 C 2 F
C29 0.3010(4) 0.0772(3) 0.19592(12) 0.0357(9) Uani d . 1 C . C
C30 0.4044(4) 0.0690(3) 0.22852(12) 0.0392(10) Uani d . 1 . . C
H30 0.3852 0.0638 0.2558 0.047 Uiso calc R 1 C . H
C31 0.5373(4) 0.0681(3) 0.22223(12) 0.0364(10) Uani d . 1 C . C
C32 0.6427(4) 0.0662(3) 0.25847(12) 0.0396(10) Uani d . 1 . . C
C33 0.6341(5) 0.0678(3) 0.30066(13) 0.0499(12) Uani d . 1 C . C
H33 0.5547 0.0672 0.3117 0.060 Uiso calc R 1 . . H
C34 0.7602(6) 0.0705(4) 0.32523(16) 0.0662(15) Uani d . 1 . . C
H34 0.7732 0.0721 0.3545 0.079 Uiso calc R 1 C . H
C35 0.8598(5) 0.0705(4) 0.30214(16) 0.0654(15) Uani d . 1 C . C
H35 0.9490 0.0722 0.3136 0.079 Uiso calc R 1 . . H
C36 0.2363(4) 0.0735(3) 0.06263(13) 0.0475(11) Uani d . 1 . . C
H36 0.1824 0.0579 0.0826 0.057 Uiso calc R 1 . . H
C37 0.1795(5) 0.0829(4) 0.02070(14) 0.0534(12) Uani d . 1 . . C
H37 0.0885 0.0751 0.0130 0.064 Uiso calc R 1 . . H
C38 0.2571(5) 0.1036(3) -0.00897(14) 0.0534(13) Uani d . 1 . . C
H38 0.2190 0.1111 -0.0369 0.064 Uiso calc R 1 . . H
C39 0.3953(5) 0.1137(3) 0.00248(13) 0.0437(11) Uani d . 1 . . C
C40 0.4855(6) 0.1311(3) -0.02593(14) 0.0541(13) Uani d . 1 . . C
H40 0.4542 0.1363 -0.0545 0.065 Uiso calc R 1 . . H
C41 0.6167(6) 0.1404(3) -0.01229(15) 0.0561(13) Uani d . 1 . . C
H41 0.6742 0.1518 -0.0317 0.067 Uiso calc R 1 . . H
C42 0.6687(4) 0.1331(3) 0.03145(14) 0.0433(11) Uani d . 1 . . C
C43 0.8028(5) 0.1443(3) 0.04827(17) 0.0557(13) Uani d . 1 . . C
H43 0.8657 0.1559 0.0307 0.067 Uiso calc R 1 . . H
C44 0.8400(5) 0.1380(3) 0.09060(16) 0.0522(12) Uani d . 1 . . C
H44 0.9284 0.1469 0.1020 0.063 Uiso calc R 1 . . H
C45 0.7468(4) 0.1185(3) 0.11713(15) 0.0460(11) Uani d . 1 . . C
H45 0.7746 0.1138 0.1460 0.055 Uiso calc R 1 . . H
C46 0.4430(4) 0.1046(3) 0.04547(12) 0.0347(9) Uani d . 1 . . C
C47 0.5808(4) 0.1152(3) 0.05989(12) 0.0359(9) Uani d . 1 . . C

loop_
_atom_site_aniso_label
_atom_site_aniso_U_11
_atom_site_aniso_U_22
_atom_site_aniso_U_33
_atom_site_aniso_U_12
_atom_site_aniso_U_13
_atom_site_aniso_U_23
Cu1 0.0364(3) 0.0394(3) 0.0245(3) -0.0020(2) 0.0034(2) 0.0026(2)
Cu2 0.0325(3) 0.0538(4) 0.0286(3) -0.0010(2) 0.0032(2) 0.0004(2)
S1 0.0343(6) 0.0815(10) 0.0370(6) -0.0155(6) 0.0111(5) 0.0046(6)
O4 0.042(5) 0.164(11) 0.025(5) -0.017(8) 0.000(5) 0.035(6)
O5 0.103(12) 0.073(7) 0.141(12) 0.018(6) 0.095(10) 0.005(7)
O6 0.024(6) 0.123(13) 0.073(7) -0.011(6) 0.003(5) -0.004(8)
O4' 0.064(7) 0.143(12) 0.058(9) -0.031(9) -0.002(9) 0.048(8)
O5' 0.082(9) 0.138(11) 0.088(8) -0.048(8) 0.057(7) -0.066(8)
O6' 0.016(5) 0.122(12) 0.046(5) -0.008(6) 0.002(4) 0.015(6)
S2 0.0474(7) 0.0663(9) 0.0456(7) 0.0063(6) -0.0047(6) -0.0053(6)
S3 0.0383(7) 0.0812(10) 0.0569(8) 0.0012(6) -0.0007(6) -0.0141(7)
N1 0.039(2) 0.042(2) 0.0331(19) -0.0034(16) 0.0056(16) 0.0024(15)
N2 0.039(2) 0.034(2) 0.0292(17) -0.0026(15) 0.0037(15) 0.0023(14)
N3 0.037(2) 0.045(2) 0.0307(18) -0.0011(16) 0.0040(16) 0.0022(15)
N4 0.037(2) 0.036(2) 0.041(2) -0.0029(16) 0.0076(16) -0.0016(15)
O1 0.0504(19) 0.0299(18) 0.076(2) -0.0024(15) 0.0125(17) 0.0024(15)
O2 0.0429(18) 0.065(2) 0.0458(18) -0.0118(15) 0.0169(15) 0.0105(15)
O3 0.0431(18) 0.060(2) 0.064(2) 0.0058(16) 0.0293(16) 0.0007(18)
O7 0.0387(17) 0.055(2) 0.0308(15) 0.0062(14) 0.0046(13) -0.0001(13)
O8 0.0387(16) 0.060(2) 0.0257(14) 0.0012(14) 0.0005(12) 0.0030(13)
O9 0.0350(17) 0.072(2) 0.0316(16) 0.0038(15) 0.0022(13) -0.0012(14)
O10 0.0366(17) 0.067(2) 0.0323(16) -0.0003(15) 0.0012(13) -0.0024(14)
O11 0.0331(17) 0.052(2) 0.056(2) -0.0037(15) -0.0042(16) 0.0086(15)
C1 0.030(2) 0.044(3) 0.028(2) -0.0024(19) -0.0049(18) 0.0080(18)
C2 0.025(2) 0.036(2) 0.0186(18) -0.0011(17) -0.0018(15) 0.0027(15)
C3 0.026(2) 0.048(3) 0.030(2) 0.0013(19) 0.0071(17) -0.0015(18)
C4 0.043(3) 0.037(3) 0.049(3) 0.013(2) 0.002(2) -0.004(2)
C5 0.042(3) 0.037(3) 0.039(2) -0.009(2) 0.000(2) 0.0058(19)
C6 0.027(2) 0.048(3) 0.028(2) -0.0068(19) -0.0010(17) 0.0012(18)
C7 0.025(2) 0.040(2) 0.0257(19) -0.0009(17) 0.0036(16) -0.0035(16)
C8 0.046(3) 0.103(5) 0.045(3) -0.003(3) 0.012(2) -0.003(3)
F1 0.053(5) 0.183(13) 0.052(5) 0.000(10) 0.020(4) -0.015(6)
F2 0.055(5) 0.141(9) 0.067(6) 0.037(5) 0.007(5) -0.011(5)
F3 0.067(8) 0.111(8) 0.117(11) -0.043(7) 0.013(6) -0.012(7)
F1' 0.062(6) 0.129(11) 0.061(7) -0.004(9) 0.030(6) 0.026(7)
F2' 0.074(9) 0.089(8) 0.101(12) 0.023(6) 0.033(10) -0.014(7)
F3' 0.044(6) 0.115(10) 0.059(6) -0.007(6) 0.006(5) -0.003(7)
C9 0.047(3) 0.040(3) 0.033(2) -0.002(2) 0.010(2) 0.0006(18)
C10 0.044(3) 0.056(3) 0.031(2) -0.006(2) 0.005(2) 0.002(2)
C11 0.049(3) 0.036(2) 0.028(2) 0.002(2) 0.0032(19) 0.0016(17)
C12 0.047(3) 0.042(3) 0.030(2) 0.006(2) -0.0005(19) -0.0012(18)
C13 0.061(3) 0.058(3) 0.030(2) 0.005(2) -0.007(2) 0.002(2)
C14 0.081(4) 0.088(4) 0.030(3) 0.010(3) -0.017(3) -0.001(3)
C15 0.055(3) 0.086(4) 0.052(3) 0.015(3) -0.019(3) -0.005(3)
C16 0.039(3) 0.067(3) 0.046(3) -0.009(2) 0.000(2) 0.001(2)
C17 0.039(3) 0.076(4) 0.073(4) -0.008(3) 0.011(3) -0.004(3)
C18 0.050(3) 0.070(4) 0.060(3) -0.013(3) 0.025(3) -0.005(3)
C19 0.052(3) 0.041(3) 0.046(3) -0.009(2) 0.021(2) -0.003(2)
C20 0.079(4) 0.060(3) 0.042(3) -0.013(3) 0.033(3) -0.002(2)
C21 0.089(4) 0.052(3) 0.027(2) -0.008(3) 0.015(3) 0.002(2)
C22 0.065(3) 0.037(3) 0.026(2) -0.005(2) 0.004(2) 0.0015(18)
C23 0.072(4) 0.055(3) 0.032(2) -0.001(3) -0.006(2) 0.000(2)
C24 0.051(3) 0.063(3) 0.042(3) 0.001(2) -0.008(2) 0.000(2)
C25 0.041(3) 0.052(3) 0.037(2) 0.000(2) 0.003(2) 0.002(2)
C26 0.044(3) 0.031(2) 0.033(2) -0.0052(19) 0.0112(19) -0.0002(17)
C27 0.049(3) 0.025(2) 0.030(2) -0.0068(19) 0.0058(19) -0.0042(16)
C28 0.043(3) 0.068(3) 0.048(3) 0.000(3) 0.012(2) -0.004(3)
F4 0.050(7) 0.075(6) 0.106(10) -0.015(5) 0.010(5) 0.006(5)
F5 0.060(5) 0.168(11) 0.043(4) 0.028(7) 0.012(3) -0.024(5)
F6 0.055(5) 0.087(7) 0.081(6) 0.024(5) 0.009(4) 0.004(4)
F4' 0.045(7) 0.118(13) 0.049(6) -0.013(9) -0.005(5) -0.024(9)
F5' 0.041(6) 0.089(8) 0.059(6) -0.006(6) 0.032(4) -0.003(5)
F6' 0.061(9) 0.055(6) 0.142(14) 0.028(5) 0.031(9) -0.010(7)
C29 0.035(2) 0.035(2) 0.037(2) 0.0028(18) 0.0071(19) -0.0040(18)
C30 0.042(3) 0.046(3) 0.030(2) -0.001(2) 0.0055(19) -0.0014(18)
C31 0.041(2) 0.036(2) 0.031(2) 0.0011(19) 0.0012(19) -0.0071(17)
C32 0.038(2) 0.041(3) 0.037(2) 0.0031(19) -0.0011(19) -0.0031(19)
C33 0.046(3) 0.060(3) 0.040(3) 0.003(2) -0.005(2) 0.001(2)
C34 0.073(4) 0.076(4) 0.043(3) 0.004(3) -0.013(3) 0.001(3)
C35 0.047(3) 0.076(4) 0.063(3) 0.002(3) -0.024(3) -0.008(3)
C36 0.037(3) 0.066(3) 0.037(2) 0.001(2) -0.001(2) 0.002(2)
C37 0.044(3) 0.065(3) 0.047(3) 0.000(2) -0.008(2) 0.002(2)
C38 0.067(3) 0.055(3) 0.032(2) 0.006(3) -0.010(2) 0.004(2)
C39 0.062(3) 0.035(3) 0.034(2) -0.001(2) 0.006(2) -0.0022(18)
C40 0.084(4) 0.047(3) 0.033(2) -0.006(3) 0.017(3) 0.001(2)
C41 0.079(4) 0.045(3) 0.051(3) -0.001(3) 0.033(3) 0.001(2)
C42 0.048(3) 0.033(3) 0.052(3) 0.003(2) 0.020(2) 0.002(2)
C43 0.053(3) 0.039(3) 0.082(4) -0.001(2) 0.034(3) 0.003(2)
C44 0.039(3) 0.046(3) 0.073(3) -0.003(2) 0.011(3) 0.005(2)
C45 0.039(3) 0.042(3) 0.057(3) 0.000(2) 0.005(2) 0.002(2)
C46 0.045(3) 0.025(2) 0.033(2) 0.0001(18) 0.0032(19) 0.0019(17)
C47 0.047(3) 0.027(2) 0.036(2) -0.0002(19) 0.013(2) -0.0039(17)

loop_
_atom_type_symbol
_atom_type_description
_atom_type_scat_dispersion_real
_atom_type_scat_dispersion_imag
_atom_type_scat_source
C C 0.0033 0.0016 'International Tables Vol C Tables 4.2.6.8 and 6.1.1.4'
H H 0.0000 0.0000 'International Tables Vol C Tables 4.2.6.8 and 6.1.1.4'
Cu Cu 0.3201 1.2651 'International Tables Vol C Tables 4.2.6.8 and 6.1.1.4'
O O 0.0106 0.0060 'International Tables Vol C Tables 4.2.6.8 and 6.1.1.4'
F F 0.0171 0.0103 'International Tables Vol C Tables 4.2.6.8 and 6.1.1.4'
N N 0.0061 0.0033 'International Tables Vol C Tables 4.2.6.8 and 6.1.1.4'
S S 0.1246 0.1234 'International Tables Vol C Tables 4.2.6.8 and 6.1.1.4'

loop_
_geom_angle_atom_site_label_1
_geom_angle_atom_site_label_2
_geom_angle_atom_site_label_3
_geom_angle
O8 Cu1 O7 92.89(11)
O8 Cu1 N2 165.17(13)
O7 Cu1 N2 93.02(12)
O8 Cu1 N1 88.79(12)
O7 Cu1 N1 163.75(13)
N2 Cu1 N1 81.80(13)
O8 Cu1 O1 100.83(12)
O7 Cu1 O1 88.87(12)
N2 Cu1 O1 92.88(12)
N1 Cu1 O1 106.70(13)
O9 Cu2 O10 93.05(11)
O9 Cu2 N3 91.02(12)
O10 Cu2 N3 172.67(13)
O9 Cu2 N4 160.98(14)
O10 Cu2 N4 92.10(13)
N3 Cu2 N4 82.13(13)
O9 Cu2 O11 94.45(12)
O10 Cu2 O11 95.06(12)
N3 Cu2 O11 90.70(13)
N4 Cu2 O11 103.31(12)
O5' S1 O4 86.0(8)
O5' S1 O6' 116.0(9)
O4 S1 O6' 126.4(12)
O5' S1 O6 137.8(9)
O4 S1 O6 113.2(11)
O6' S1 O6 22.7(11)
O5' S1 O4' 111.5(8)
O4 S1 O4' 25.8(9)
O6' S1 O4' 109.1(11)
O6 S1 O4' 91.0(10)
O5' S1 O5 31.8(7)
O4 S1 O5 116.0(8)
O6' S1 O5 88.5(9)
O6 S1 O5 111.1(8)
O4' S1 O5 140.1(8)
O5' S1 C6 107.0(7)
O4 S1 C6 108.9(9)
O6' S1 C6 109.5(8)
O6 S1 C6 101.7(9)
O4' S1 C6 102.8(10)
O5 S1 C6 104.5(6)
C15 S2 C12 91.3(2)
C35 S3 C32 91.1(2)
C16 N1 C26 117.6(4)
C16 N1 Cu1 130.0(3)
C26 N1 Cu1 112.4(3)
C25 N2 C27 118.3(3)
C25 N2 Cu1 129.1(3)
C27 N2 Cu1 112.3(3)
C36 N3 C46 118.6(4)
C36 N3 Cu2 128.2(3)
C46 N3 Cu2 113.1(3)
C45 N4 C47 117.8(4)
C45 N4 Cu2 130.3(3)
C47 N4 Cu2 111.9(3)
C1 O1 Cu1 137.7(3)
C3 O3 H3 109.5
C9 O7 Cu1 122.3(3)
C11 O8 Cu1 127.6(3)
C29 O9 Cu2 123.9(3)
C31 O10 Cu2 126.3(3)
Cu2 O11 H11A 129(3)
Cu2 O11 H11B 111(3)
H11A O11 H11B 110(2)
O1 C1 O2 125.7(4)
O1 C1 C2 118.0(4)
O2 C1 C2 116.3(4)
C7 C2 C3 118.8(4)
C7 C2 C1 121.1(3)
C3 C2 C1 120.1(3)
O3 C3 C2 121.4(4)
O3 C3 C4 118.4(4)
C2 C3 C4 120.2(3)
C5 C4 C3 119.3(4)
C5 C4 H4 120.3
C3 C4 H4 120.3
C4 C5 C6 121.2(4)
C4 C5 H5 119.4
C6 C5 H5 119.4
C7 C6 C5 119.0(4)
C7 C6 S1 121.1(3)
C5 C6 S1 119.9(3)
C6 C7 C2 121.4(4)
C6 C7 H7 119.3
C2 C7 H7 119.3
F3 C8 F3' 20.7(14)
F3 C8 F2' 123.5(14)
F3' C8 F2' 105.3(14)
F3 C8 F2 107.2(11)
F3' C8 F2 87.2(12)
F2' C8 F2 21.6(10)
F3 C8 F1 109.5(12)
F3' C8 F1 121.3(13)
F2' C8 F1 84.9(11)
F2 C8 F1 104.4(10)
F3 C8 F1' 88.6(13)
F3' C8 F1' 104.9(15)
F2' C8 F1' 108.3(13)
F2 C8 F1' 125.5(13)
F1 C8 F1' 25.1(12)
F3 C8 C9 110.8(10)
F3' C8 C9 114.4(11)
F2' C8 C9 111.3(13)
F2 C8 C9 110.0(10)
F1 C8 C9 114.5(10)
F1' C8 C9 112.1(13)
O7 C9 C10 128.8(4)
O7 C9 C8 111.8(4)
C10 C9 C8 119.4(4)
C9 C10 C11 123.2(4)
C9 C10 H10 118.4
C11 C10 H10 118.4
O8 C11 C10 123.7(4)
O8 C11 C12 116.3(4)
C10 C11 C12 120.0(4)
C13 C12 C11 129.8(4)
C13 C12 S2 111.8(3)
C11 C12 S2 118.4(3)
C12 C13 C14 110.1(4)
C12 C13 H13 124.9
C14 C13 H13 124.9
C15 C14 C13 114.0(4)
C15 C14 H14 123.0
C13 C14 H14 123.0
C14 C15 S2 112.8(4)
C14 C15 H15 123.6
S2 C15 H15 123.6
N1 C16 C17 122.5(4)
N1 C16 H16 118.7
C17 C16 H16 118.7
C18 C17 C16 119.7(5)
C18 C17 H17 120.2
C16 C17 H17 120.2
C17 C18 C19 119.6(4)
C17 C18 H18 120.2
C19 C18 H18 120.2
C26 C19 C18 116.8(4)
C26 C19 C20 118.7(4)
C18 C19 C20 124.6(4)
C21 C20 C19 121.7(4)
C21 C20 H20 119.1
C19 C20 H20 119.1
C20 C21 C22 120.4(4)
C20 C21 H21 119.8
C22 C21 H21 119.8
C27 C22 C23 115.2(4)
C27 C22 C21 119.9(4)
C23 C22 C21 124.8(4)
C24 C23 C22 120.8(4)
C24 C23 H23 119.6
C22 C23 H23 119.6
C23 C24 C25 119.9(4)
C23 C24 H24 120.0
C25 C24 H24 120.0
N2 C25 C24 121.8(4)
N2 C25 H25 119.1
C24 C25 H25 119.1
N1 C26 C19 123.8(4)
N1 C26 C27 116.1(3)
C19 C26 C27 120.1(4)
N2 C27 C22 123.9(4)
N2 C27 C26 117.0(3)
C22 C27 C26 119.2(4)
F6' C28 F5 86.7(10)
F6' C28 F4' 108.1(15)
F5 C28 F4' 117.3(14)
F6' C28 F4 123.3(13)
F5 C28 F4 109.8(12)
F4' C28 F4 16.2(19)
F6' C28 F6 24.3(10)
F5 C28 F6 105.9(9)
F4' C28 F6 85.9(14)
F4 C28 F6 101.9(11)
F6' C28 F5' 110.6(12)
F5 C28 F5' 24.3(10)
F4' C28 F5' 103.4(14)
F4 C28 F5' 91.7(12)
F6 C28 F5' 127.1(10)
F6' C28 C29 108.8(12)
F5 C28 C29 117.3(8)
F4' C28 C29 114.2(13)
F4 C28 C29 109.6(10)
F6 C28 C29 111.1(9)
F5' C28 C29 111.6(8)
O9 C29 C30 128.7(4)
O9 C29 C28 111.8(4)
C30 C29 C28 119.5(4)
C29 C30 C31 122.7(4)
C29 C30 H30 118.7
C31 C30 H30 118.7
O10 C31 C30 124.7(4)
O10 C31 C32 115.3(4)
C30 C31 C32 119.9(4)
C33 C32 C31 129.8(4)
C33 C32 S3 111.6(3)
C31 C32 S3 118.5(3)
C32 C33 C34 111.7(4)
C32 C33 H33 124.2
C34 C33 H33 124.2
C35 C34 C33 113.1(5)
C35 C34 H34 123.4
C33 C34 H34 123.4
C34 C35 S3 112.5(4)
C34 C35 H35 123.8
S3 C35 H35 123.8
N3 C36 C37 121.8(4)
N3 C36 H36 119.1
C37 C36 H36 119.1
C38 C37 C36 119.9(4)
C38 C37 H37 120.1
C36 C37 H37 120.1
C37 C38 C39 120.1(4)
C37 C38 H38 119.9
C39 C38 H38 119.9
C46 C39 C40 119.3(4)
C46 C39 C38 115.8(4)
C40 C39 C38 124.8(4)
C41 C40 C39 121.1(4)
C41 C40 H40 119.5
C39 C40 H40 119.5
C40 C41 C42 121.2(4)
C40 C41 H41 119.4
C42 C41 H41 119.4
C47 C42 C43 116.9(4)
C47 C42 C41 118.4(4)
C43 C42 C41 124.7(4)
C44 C43 C42 119.3(4)
C44 C43 H43 120.3
C42 C43 H43 120.3
C43 C44 C45 120.7(4)
C43 C44 H44 119.7
C45 C44 H44 119.7
N4 C45 C44 121.7(4)
N4 C45 H45 119.2
C44 C45 H45 119.2
N3 C46 C39 123.6(4)
N3 C46 C47 116.8(3)
C39 C46 C47 119.6(4)
N4 C47 C42 123.6(4)
N4 C47 C46 116.0(4)
C42 C47 C46 120.4(4)

loop_
_geom_bond_atom_site_label_1
_geom_bond_atom_site_label_2
_geom_bond_distance
Cu1 O8 1.914(3)
Cu1 O7 1.938(3)
Cu1 N2 2.007(3)
Cu1 N1 2.019(3)
Cu1 O1 2.157(3)
Cu2 O9 1.920(3)
Cu2 O10 1.927(3)
Cu2 N3 1.985(3)
Cu2 N4 2.015(3)
Cu2 O11 2.255(3)
S1 O5' 1.398(10)
S1 O4 1.409(10)
S1 O6' 1.424(10)
S1 O6 1.432(11)
S1 O4' 1.449(11)
S1 O5 1.453(9)
S1 C6 1.773(4)
S2 C15 1.691(5)
S2 C12 1.718(4)
S3 C35 1.702(5)
S3 C32 1.716(4)
N1 C16 1.319(5)
N1 C26 1.355(5)
N2 C25 1.319(5)
N2 C27 1.354(5)
N3 C36 1.322(5)
N3 C46 1.350(5)
N4 C45 1.330(5)
N4 C47 1.365(5)
O1 C1 1.236(5)
O2 C1 1.266(5)
O3 C3 1.345(4)
O3 H3 0.8200
O7 C9 1.287(4)
O8 C11 1.267(4)
O9 C29 1.268(4)
O10 C31 1.277(4)
O11 H11A 0.844(10)
O11 H11B 0.846(10)
C1 C2 1.504(5)
C2 C7 1.390(5)
C2 C3 1.394(5)
C3 C4 1.395(6)
C4 C5 1.372(6)
C4 H4 0.9300
C5 C6 1.390(6)
C5 H5 0.9300
C6 C7 1.369(5)
C7 H7 0.9300
C8 F3 1.311(11)
C8 F3' 1.318(12)
C8 F2' 1.324(12)
C8 F2 1.335(11)
C8 F1 1.335(10)
C8 F1' 1.340(12)
C8 C9 1.515(6)
C9 C10 1.363(5)
C10 C11 1.411(6)
C10 H10 0.9300
C11 C12 1.451(5)
C12 C13 1.395(5)
C13 C14 1.411(6)
C13 H13 0.9300
C14 C15 1.342(7)
C14 H14 0.9300
C15 H15 0.9300
C16 C17 1.393(6)
C16 H16 0.9300
C17 C18 1.357(6)
C17 H17 0.9300
C18 C19 1.398(6)
C18 H18 0.9300
C19 C26 1.389(5)
C19 C20 1.430(6)
C20 C21 1.342(7)
C20 H20 0.9300
C21 C22 1.411(6)
C21 H21 0.9300
C22 C27 1.404(5)
C22 C23 1.410(6)
C23 C24 1.344(6)
C23 H23 0.9300
C24 C25 1.398(6)
C24 H24 0.9300
C25 H25 0.9300
C26 C27 1.426(5)
C28 F6' 1.305(12)
C28 F5 1.315(9)
C28 F4' 1.318(12)
C28 F4 1.328(10)
C28 F6 1.330(10)
C28 F5' 1.333(11)
C28 C29 1.517(6)
C29 C30 1.377(5)
C30 C31 1.399(5)
C30 H30 0.9300
C31 C32 1.463(5)
C32 C33 1.372(6)
C33 C34 1.406(6)
C33 H33 0.9300
C34 C35 1.344(7)
C34 H34 0.9300
C35 H35 0.9300
C36 C37 1.392(6)
C36 H36 0.9300
C37 C38 1.357(6)
C37 H37 0.9300
C38 C39 1.411(6)
C38 H38 0.9300
C39 C46 1.401(5)
C39 C40 1.410(6)
C40 C41 1.350(7)
C40 H40 0.9300
C41 C42 1.431(6)
C41 H41 0.9300
C42 C47 1.394(5)
C42 C43 1.403(6)
C43 C44 1.360(6)
C43 H43 0.9300
C44 C45 1.395(6)
C44 H44 0.9300
C45 H45 0.9300
C46 C47 1.421(5)

loop_
_geom_hbond_atom_site_label_D
_geom_hbond_atom_site_label_H
_geom_hbond_atom_site_label_A
_geom_hbond_site_symmetry_A
_geom_hbond_distance_DH
_geom_hbond_distance_HA
_geom_hbond_distance_DA
_geom_hbond_angle_DHA
O3 H3 O2 . 0.82 1.73 2.466(4) 148
O11 H11A O3 1_545 0.844(10) 2.109(12) 2.947(4) 172(4)
O11 H11B O6' 1_445 0.846(10) 1.87(2) 2.695(16) 166(4)
O11 H11B O6 1_445 0.846(10) 1.891(19) 2.735(15) 177(5)
